data_2213425
loop_
_publ_author_name
'Ilya A. Zamilatskov'
'Dmitry V. Albov'
'Maria G. Zaitseva'
'Valery V. Kravchenko'
'Elena V. Savinkina'

_publ_section_title
;
 Tris(1,3-dimethylurea)diiodidocadmium(II)
;
_journal_coeditor_code KP2091
_journal_issue 5
_journal_name_full 'Acta Crystallographica Section E'
_journal_page_first m1335
_journal_page_last m1336
_journal_paper_doi 10.1107/S160053680701416X
_journal_volume 63
_journal_year 2007
_chemical_formula_iupac '[Cd I2 (C3 H8 N2 O)3 I2]'
_chemical_formula_moiety 'C9 H24 Cd I2 N6 O3'
_chemical_formula_sum 'C9 H24 Cd I2 N6 O3'
_chemical_formula_weight 630.54
_chemical_name_systematic
;
Tris(1,3-dimethylurea)diiodidocadmium(II)
;
_space_group_IT_number 15
_symmetry_cell_setting monoclinic
_symmetry_space_group_name_Hall '-C 2yc'
_symmetry_space_group_name_H-M 'C 1 2/c 1'
_atom_sites_solution_hydrogens geom
_atom_sites_solution_primary direct
_atom_sites_solution_secondary difmap
_audit_creation_method SHELXL97
_cell_angle_alpha 90.00
_cell_angle_beta 108.74(5)
_cell_angle_gamma 90.00
_cell_formula_units_Z 4
_cell_length_a 13.712(9)
_cell_length_b 8.807(5)
_cell_length_c 17.265(9)
_cell_measurement_reflns_used 25
_cell_measurement_temperature 293(2)
_cell_measurement_theta_max 14
_cell_measurement_theta_min 13
_cell_volume 1974(2)
_computing_cell_refinement 'CAD-4 EXPRESS'
_computing_data_collection 'CAD-4 EXPRESS (Enraf--Nonius, 1994)'
_computing_data_reduction 'XCAD4 (Harms & Wocadlo, 1995)'
_computing_molecular_graphics 'ORTEP-3 for Windows (Farrugia, 1997)'
_computing_publication_material 'WinGX (Farrugia, 1999)'
_computing_structure_refinement 'SHELXL97 (Sheldrick, 1997)'
_computing_structure_solution 'SHELXS97 (Sheldrick, 1997)'
_diffrn_ambient_temperature 293(2)
_diffrn_measured_fraction_theta_full 0.998
_diffrn_measured_fraction_theta_max 0.998
_diffrn_measurement_device '\k-geometry diffractometer'
_diffrn_measurement_device_type 'Enraf--Nonius CAD-4'
_diffrn_measurement_method 'non-profiled \w'
_diffrn_radiation_monochromator graphite
_diffrn_radiation_type Mok\a
_diffrn_radiation_wavelength 0.71073
_diffrn_reflns_av_R_equivalents 0.059
_diffrn_reflns_av_sigmaI/netI 0.0323
_diffrn_reflns_limit_h_max 15
_diffrn_reflns_limit_h_min -16
_diffrn_reflns_limit_k_max 10
_diffrn_reflns_limit_k_min 0
_diffrn_reflns_limit_l_max 21
_diffrn_reflns_limit_l_min 0
_diffrn_reflns_number 1939
_diffrn_reflns_theta_full 25.97
_diffrn_reflns_theta_max 25.97
_diffrn_reflns_theta_min 2.49
_diffrn_standards_decay_% 1
_diffrn_standards_interval_time 60
_diffrn_standards_number 1
_exptl_absorpt_coefficient_mu 4.249
_exptl_absorpt_correction_T_max 0.6760
_exptl_absorpt_correction_T_min 0.6760
_exptl_absorpt_correction_type none
_exptl_crystal_colour colourless
_exptl_crystal_density_diffrn 2.121
_exptl_crystal_density_method 'not measured'
_exptl_crystal_description prism
_exptl_crystal_F_000 1192
_exptl_crystal_size_max 0.10
_exptl_crystal_size_mid 0.10
_exptl_crystal_size_min 0.10
_refine_diff_density_max 0.994
_refine_diff_density_min -0.741
_refine_ls_extinction_method none
_refine_ls_goodness_of_fit_ref 1.080
_refine_ls_hydrogen_treatment constr
_refine_ls_matrix_type full
_refine_ls_number_parameters 100
_refine_ls_number_reflns 1919
_refine_ls_number_restraints 0
_refine_ls_restrained_S_all 1.088
_refine_ls_R_factor_all 0.0582
_refine_ls_R_factor_gt 0.0474
_refine_ls_shift/su_max 0.000
_refine_ls_shift/su_mean 0.000
_refine_ls_structure_factor_coef Fsqd
_refine_ls_weighting_details 'calc w = 1/[\s^2^(Fo^2^)+(0.0619P)^2^+19.5739P] where P=(Fo^2^+2Fc^2^)/3'
_refine_ls_weighting_scheme calc
_refine_ls_wR_factor_gt 0.1163
_refine_ls_wR_factor_ref 0.1237
_reflns_number_gt 1596
_reflns_number_total 1919
_reflns_threshold_expression I>2\s(I)
_cod_data_source_file kp2091.cif
_cod_data_source_block I
_cod_original_sg_symbol_H-M 'C 2/c'
_cod_database_code 2213425
_cod_database_fobs_code 2213425

loop_
_symmetry_equiv_pos_as_xyz
'x, y, z'
'-x, y, -z+1/2'
'x+1/2, y+1/2, z'
'-x+1/2, y+1/2, -z+1/2'
'-x, -y, -z'
'x, -y, z-1/2'
'-x+1/2, -y+1/2, -z'
'x+1/2, -y+1/2, z-1/2'

loop_
_atom_site_type_symbol
_atom_site_label
_atom_site_fract_x
_atom_site_fract_y
_atom_site_fract_z
_atom_site_U_iso_or_equiv
_atom_site_adp_type
_atom_site_calc_flag
_atom_site_refinement_flags
_atom_site_occupancy
Cd Cd1 0.0000 0.16105(8) 0.2500 0.0402(2) Uani d S 1
I I1 0.06270(4) 0.30516(6) 0.39795(4) 0.0527(2) Uani d . 1
O O1 0.1747(4) 0.1352(6) 0.2463(3) 0.0458(12) Uani d . 1
C C2 0.2204(6) 0.0097(8) 0.2446(6) 0.0471(19) Uani d . 1
N N3 0.2712(6) -0.0639(9) 0.3130(5) 0.063(2) Uani d . 1
H H3 0.2949 -0.1529 0.3093 0.076 Uiso calc R 1
C C4 0.2877(10) -0.0006(13) 0.3926(7) 0.082(3) Uani d . 1
H H4A 0.3253 0.0929 0.3976 0.122 Uiso calc R 1
H H4B 0.3264 -0.0709 0.4335 0.122 Uiso calc R 1
H H4C 0.2225 0.0187 0.4003 0.122 Uiso calc R 1
N N5 0.2183(6) -0.0513(9) 0.1726(5) 0.064(2) Uani d . 1
H H5 0.2436 -0.1407 0.1728 0.077 Uiso calc R 1
C C6 0.1761(10) 0.0245(14) 0.0955(6) 0.082(3) Uani d . 1
H H6A 0.1100 0.0662 0.0917 0.123 Uiso calc R 1
H H6B 0.1685 -0.0468 0.0519 0.123 Uiso calc R 1
H H6C 0.2216 0.1047 0.0914 0.123 Uiso calc R 1
O O7 0.0000 -0.0854(9) 0.2500 0.076(2) Uani d SU 1
C C8 0.0000 -0.2250(15) 0.2500 0.078(2) Uani d SU 1
N N9 0.0199(9) -0.3042(10) 0.3192(7) 0.090(2) Uani d U 1
H H9 0.0191 -0.4017 0.3166 0.108 Uiso calc R 1
C C10 0.0424(13) -0.2333(16) 0.3977(8) 0.105(4) Uani d U 1
H H10A 0.1154 -0.2191 0.4210 0.157 Uiso calc R 1
H H10B 0.0184 -0.2968 0.4330 0.157 Uiso calc R 1
H H10C 0.0085 -0.1366 0.3916 0.157 Uiso calc R 1

loop_
_atom_site_aniso_label
_atom_site_aniso_U_11
_atom_site_aniso_U_22
_atom_site_aniso_U_33
_atom_site_aniso_U_12
_atom_site_aniso_U_13
_atom_site_aniso_U_23
Cd1 0.0396(4) 0.0319(4) 0.0562(5) 0.000 0.0253(3) 0.000
I1 0.0534(4) 0.0507(3) 0.0618(4) -0.0062(2) 0.0294(3) -0.0121(2)
O1 0.043(3) 0.034(3) 0.068(3) 0.006(2) 0.029(3) -0.005(2)
C2 0.039(4) 0.031(4) 0.080(6) -0.005(3) 0.031(4) -0.012(4)
N3 0.061(5) 0.046(4) 0.083(5) 0.024(4) 0.024(4) 0.007(4)
C4 0.097(9) 0.076(7) 0.078(7) 0.031(6) 0.036(6) 0.012(6)
N5 0.072(5) 0.048(4) 0.079(5) 0.022(4) 0.033(4) -0.015(4)
C6 0.093(8) 0.094(9) 0.069(7) 0.030(7) 0.039(6) 0.001(6)
O7 0.104(6) 0.018(3) 0.120(6) 0.000 0.054(5) 0.000
C8 0.109(6) 0.031(4) 0.108(6) 0.000 0.055(5) 0.000
N9 0.126(6) 0.047(4) 0.106(5) 0.001(3) 0.048(5) -0.002(3)
C10 0.139(9) 0.073(6) 0.103(8) 0.015(7) 0.040(7) -0.004(6)

loop_
_atom_type_symbol
_atom_type_description
_atom_type_scat_dispersion_real
_atom_type_scat_dispersion_imag
_atom_type_scat_source
C C 0.0033 0.0016 'International Tables Vol C Tables 4.2.6.8 and 6.1.1.4'
H H 0.0000 0.0000 'International Tables Vol C Tables 4.2.6.8 and 6.1.1.4'
Cd Cd -0.8075 1.2024 'International Tables Vol C Tables 4.2.6.8 and 6.1.1.4'
I I -0.4742 1.8119 'International Tables Vol C Tables 4.2.6.8 and 6.1.1.4'
N N 0.0061 0.0033 'International Tables Vol C Tables 4.2.6.8 and 6.1.1.4'
O O 0.0106 0.0060 'International Tables Vol C Tables 4.2.6.8 and 6.1.1.4'

loop_
_geom_angle_atom_site_label_1
_geom_angle_atom_site_label_2
_geom_angle_atom_site_label_3
_geom_angle_site_symmetry_1
_geom_angle_site_symmetry_3
_geom_angle
_geom_angle_publ_flag
O7 Cd1 O1 . . 84.61(12) y
O1 Cd1 O1 . 2 169.2(2) y
O1 Cd1 I1 . 2 92.05(14) y
O7 Cd1 I1 . . 117.68(3) y
O1 Cd1 I1 . . 92.95(14) y
I1 Cd1 I1 2 . 124.64(5) y
C2 O1 Cd1 . . 125.4(5) y
O1 C2 N3 . . 121.5(8) y
O1 C2 N5 . . 120.1(8) y
N3 C2 N5 . . 118.4(7) y
C2 N3 C4 . . 122.6(8) y
C2 N3 H3 . . 118.7 n
C4 N3 H3 . . 118.7 n
N3 C4 H4A . . 109.5 n
N3 C4 H4B . . 109.5 n
H4A C4 H4B . . 109.5 n
N3 C4 H4C . . 109.5 n
H4A C4 H4C . . 109.5 n
H4B C4 H4C . . 109.5 n
C2 N5 C6 . . 123.6(8) y
C2 N5 H5 . . 118.2 n
C6 N5 H5 . . 118.2 n
N5 C6 H6A . . 109.5 n
N5 C6 H6B . . 109.5 n
H6A C6 H6B . . 109.5 n
N5 C6 H6C . . 109.5 n
H6A C6 H6C . . 109.5 n
H6B C6 H6C . . 109.5 n
C8 O7 Cd1 . . 180 y
O7 C8 N9 . . 121.5(6) y
N9 C8 N9 2 . 116.9(13) y
C8 N9 C10 . . 122.7(10) y
C8 N9 H9 . . 118.7 n
C10 N9 H9 . . 118.7 n
N9 C10 H10A . . 109.5 n
N9 C10 H10B . . 109.5 n
H10A C10 H10B . . 109.5 n
N9 C10 H10C . . 109.5 n
H10A C10 H10C . . 109.5 n
H10B C10 H10C . . 109.5 n

loop_
_geom_bond_atom_site_label_1
_geom_bond_atom_site_label_2
_geom_bond_distance
_geom_bond_publ_flag
Cd1 O7 2.170(8) y
Cd1 O1 2.428(5) y
Cd1 I1 2.7319(14) y
O1 C2 1.275(9) y
C2 N3 1.331(11) y
C2 N5 1.346(11) y
N3 C4 1.432(13) y
N3 H3 0.8600 n
C4 H4A 0.9600 n
C4 H4B 0.9600 n
C4 H4C 0.9600 n
N5 C6 1.433(13) y
N5 H5 0.8600 n
C6 H6A 0.9600 n
C6 H6B 0.9600 n
C6 H6C 0.9600 n
O7 C8 1.230(16) y
C8 N9 1.333(12) y
N9 C10 1.432(16) y
N9 H9 0.8600 n
C10 H10A 0.9600 n
C10 H10B 0.9600 n
C10 H10C 0.9600 n

loop_
_geom_hbond_atom_site_label_D
_geom_hbond_atom_site_label_H
_geom_hbond_atom_site_label_A
_geom_hbond_site_symmetry_A
_geom_hbond_distance_DH
_geom_hbond_distance_HA
_geom_hbond_distance_DA
_geom_hbond_angle_DHA
N3 H3 O1 4_545 0.86 2.20 3.019(9) 159.5
N5 H5 O1 4_545 0.86 2.47 3.228(9) 147.5
N9 H9 I1 1_545 0.86 2.91 3.677(9) 149.8
